data_7231594
loop_
_publ_author_name
'Zheng, Qixuan'
'Rood, Samantha L.'
'Unruh, Daniel K.'
'Hutchins, Kristin M.'

_publ_section_title
;
 Co-crystallization of anti-inflammatory pharmaceutical contaminants and
 rare carboxylic acid--pyridine supramolecular synthon breakdown
;
_journal_issue 41
_journal_name_full CrystEngComm
_journal_page_first 6377
_journal_paper_doi 10.1039/C8CE01492B
_journal_volume 20
_journal_year 2018
_chemical_absolute_configuration unk
_chemical_formula_sum 'C38 H36 N4 O6'
_chemical_formula_weight 644.71
_chemical_name_systematic 'co-crystal of naproxen and 4,4'-azopyridine'
_space_group_IT_number 4
_space_group_name_Hall 'P 2yb'
_space_group_name_H-M_alt 'P 1 21 1'
_symmetry_cell_setting monoclinic
_symmetry_Int_Tables_number 4
_symmetry_space_group_name_Hall 'P 2yb'
_symmetry_space_group_name_H-M 'P 1 21 1'
_atom_sites_solution_hydrogens geom
_atom_sites_solution_primary dual
_atom_sites_solution_secondary difmap
_audit_creation_date 2018-02-16T12:45:39-00:00
_audit_creation_method 'WinGX routine CIF_UPDATE'
_audit_update_record
;
2018-08-30 deposited with the CCDC.
2018-09-28 downloaded from the CCDC.
;
_cell_angle_alpha 90
_cell_angle_beta 110.025(8)
_cell_angle_gamma 90
_cell_formula_units_Z 2
_cell_length_a 15.483(7)
_cell_length_b 5.745(2)
_cell_length_c 19.668(8)
_cell_measurement_reflns_used 5422
_cell_measurement_temperature 100(2)
_cell_measurement_theta_max 26.84
_cell_measurement_theta_min 2.64
_cell_volume 1643.7(12)
_computing_cell_refinement 'Bruker SAINT'
_computing_data_collection 'Bruker APEX2'
_computing_data_reduction 'Bruker SAINT'
_computing_structure_refinement 'SHELXL-2016/6 (Sheldrick, 2016)'
_computing_structure_solution 'SHELXT 2014/5 (Sheldrick, 2014)'
_diffrn_ambient_temperature 100(2)
_diffrn_measured_fraction_theta_full 0.999
_diffrn_measured_fraction_theta_max 0.996
_diffrn_measurement_device_type 'Bruker APEX-II CCD'
_diffrn_measurement_method '\w scans'
_diffrn_radiation_monochromator graphite
_diffrn_radiation_source 'fine-focus sealed tube'
_diffrn_radiation_type MoK\a
_diffrn_radiation_wavelength 0.71073
_diffrn_reflns_av_R_equivalents 0.0291
_diffrn_reflns_av_unetI/netI 0.0390
_diffrn_reflns_Laue_measured_fraction_full 0.999
_diffrn_reflns_Laue_measured_fraction_max 0.996
_diffrn_reflns_limit_h_max 19
_diffrn_reflns_limit_h_min -19
_diffrn_reflns_limit_k_max 7
_diffrn_reflns_limit_k_min -7
_diffrn_reflns_limit_l_max 25
_diffrn_reflns_limit_l_min -25
_diffrn_reflns_number 19374
_diffrn_reflns_point_group_measured_fraction_full 0.998
_diffrn_reflns_point_group_measured_fraction_max 0.99
_diffrn_reflns_theta_full 25.242
_diffrn_reflns_theta_max 27.14
_diffrn_reflns_theta_min 1.102
_exptl_absorpt_coefficient_mu 0.089
_exptl_absorpt_correction_T_max 0.7455
_exptl_absorpt_correction_T_min 0.6912
_exptl_absorpt_correction_type multi-scan
_exptl_absorpt_process_details SADABS
_exptl_crystal_colour yellow
_exptl_crystal_density_diffrn 1.303
_exptl_crystal_description blade
_exptl_crystal_F_000 680
_exptl_crystal_recrystallization_method 'Re-crystallisation from solvent: toluene'
_exptl_crystal_size_max 0.49
_exptl_crystal_size_mid 0.24
_exptl_crystal_size_min 0.095
_refine_diff_density_max 0.232
_refine_diff_density_min -0.182
_refine_diff_density_rms 0.037
_refine_ls_abs_structure_details
;
 Flack x determined using 2299 quotients [(I+)-(I-)]/[(I+)+(I-)]
 (Parsons, Flack and Wagner, Acta Cryst. B69 (2013) 249-259).
;
_refine_ls_abs_structure_Flack -0.2(4)
_refine_ls_extinction_method none
_refine_ls_goodness_of_fit_ref 1.048
_refine_ls_hydrogen_treatment constr
_refine_ls_matrix_type full
_refine_ls_number_parameters 439
_refine_ls_number_reflns 7221
_refine_ls_number_restraints 1
_refine_ls_restrained_S_all 1.048
_refine_ls_R_factor_all 0.05
_refine_ls_R_factor_gt 0.0381
_refine_ls_shift/su_max 0
_refine_ls_shift/su_mean 0
_refine_ls_structure_factor_coef Fsqd
_refine_ls_weighting_details 'w=1/[\s^2^(Fo^2^)+(0.0470P)^2^] where P=(Fo^2^+2Fc^2^)/3'
_refine_ls_weighting_scheme calc
_refine_ls_wR_factor_gt 0.0866
_refine_ls_wR_factor_ref 0.0921
_reflns_number_gt 6035
_reflns_number_total 7221
_reflns_threshold_expression 'I > 2\s(I)'
_cod_data_source_file c8ce01492b2.cif
_cod_data_source_block naproxenAzo
_cod_depositor_comments 'Adding full bibliography for 7231588--7231594.cif.'
_cod_original_cell_volume 1643.5(12)
_cod_original_sg_symbol_H-M 'P 21'
_cod_database_code 7231594
_shelx_estimated_absorpt_t_min 0.958
_shelx_estimated_absorpt_t_max 0.992

loop_
_symmetry_equiv_pos_as_xyz
'x, y, z'
'-x, y+1/2, -z'

loop_
_atom_site_label
_atom_site_type_symbol
_atom_site_fract_x
_atom_site_fract_y
_atom_site_fract_z
_atom_site_U_iso_or_equiv
_atom_site_adp_type
_atom_site_occupancy
_atom_site_calc_flag
O1 O 0.91184(10) 0.8971(3) 1.15472(8) 0.0223(4) Uani 1 d
O2 O 0.73563(12) 0.4857(3) 0.69067(10) 0.0296(4) Uani 1 d
H2A H 0.68 0.4632 0.6663 0.044 Uiso 1 calc
O3 O 0.70219(12) 0.8499(3) 0.65040(10) 0.0379(5) Uani 1 d
O4 O -0.40880(10) 0.3813(3) -0.15025(8) 0.0226(4) Uani 1 d
O5 O -0.22250(11) 0.0741(3) 0.31238(9) 0.0318(4) Uani 1 d
H5A H -0.1676 0.0612 0.3399 0.048 Uiso 1 calc
O6 O -0.21021(13) 0.4232(4) 0.36484(11) 0.0507(6) Uani 1 d
N1 N 0.55774(13) 0.4063(4) 0.61539(10) 0.0261(5) Uani 1 d
N2 N 0.27365(13) 0.3232(4) 0.50996(10) 0.0242(5) Uani 1 d
N3 N 0.24733(13) 0.1158(4) 0.49484(9) 0.0247(5) Uani 1 d
N4 N -0.03879(13) 0.0518(4) 0.39218(10) 0.0264(5) Uani 1 d
C1 C 0.89703(14) 0.8531(4) 1.08300(12) 0.0178(5) Uani 1 d
C2 C 0.93545(14) 0.6416(4) 1.07024(12) 0.0191(5) Uani 1 d
H2 H 0.9674 0.5442 1.1099 0.023 Uiso 1 calc
C3 C 0.92731(13) 0.5754(4) 1.00179(11) 0.0181(5) Uani 1 d
H3 H 0.9516 0.4298 0.9942 0.022 Uiso 1 calc
C4 C 0.88292(14) 0.7216(4) 0.94169(11) 0.0154(5) Uani 1 d
C5 C 0.88261(14) 0.6710(4) 0.87103(12) 0.0175(5) Uani 1 d
H5 H 0.9096 0.53 0.8629 0.021 Uiso 1 calc
C6 C 0.84459(14) 0.8196(4) 0.81443(12) 0.0188(5) Uani 1 d
C7 C 0.80092(15) 1.0258(4) 0.82639(12) 0.0197(5) Uani 1 d
H7 H 0.7723 1.1275 0.787 0.024 Uiso 1 calc
C8 C 0.79954(14) 1.0801(4) 0.89400(11) 0.0182(5) Uani 1 d
H8 H 0.7694 1.218 0.9005 0.022 Uiso 1 calc
C9 C 0.84244(14) 0.9337(4) 0.95429(12) 0.0162(5) Uani 1 d
C10 C 0.84898(14) 0.9958(4) 1.02619(11) 0.0167(5) Uani 1 d
H10 H 0.8206 1.1338 1.0348 0.02 Uiso 1 calc
C11 C 0.87534(16) 1.1081(5) 1.17194(12) 0.0255(5) Uani 1 d
H11A H 0.8997 1.2406 1.1528 0.038 Uiso 1 calc
H11B H 0.8931 1.1227 1.2246 0.038 Uiso 1 calc
H11C H 0.8082 1.1058 1.1503 0.038 Uiso 1 calc
C12 C 0.85057(15) 0.7685(4) 0.74004(12) 0.0221(5) Uani 1 d
H12 H 0.8907 0.6289 0.7443 0.026 Uiso 1 calc
C13 C 0.75536(16) 0.7100(4) 0.68853(13) 0.0230(5) Uani 1 d
C14 C 0.89253(17) 0.9714(4) 0.71162(13) 0.0283(6) Uani 1 d
H14A H 0.897 0.9295 0.6646 0.042 Uiso 1 calc
H14B H 0.954 1.0052 0.746 0.042 Uiso 1 calc
H14C H 0.8535 1.1093 0.7061 0.042 Uiso 1 calc
C15 C 0.52546(17) 0.2101(5) 0.57811(12) 0.0262(5) Uani 1 d
H15 H 0.5682 0.0923 0.5775 0.031 Uiso 1 calc
C16 C 0.43367(16) 0.1710(4) 0.54086(12) 0.0243(5) Uani 1 d
H16 H 0.4135 0.0315 0.5142 0.029 Uiso 1 calc
C17 C 0.37121(16) 0.3422(4) 0.54345(12) 0.0221(5) Uani 1 d
C18 C 0.40348(17) 0.5499(4) 0.57998(12) 0.0262(6) Uani 1 d
H18 H 0.3625 0.6722 0.5805 0.031 Uiso 1 calc
C19 C 0.49677(16) 0.5720(5) 0.61529(12) 0.0287(6) Uani 1 d
H19 H 0.5191 0.7121 0.6409 0.034 Uiso 1 calc
C20 C 0.14940(15) 0.0997(4) 0.46228(11) 0.0227(5) Uani 1 d
C21 C 0.11470(17) -0.0928(5) 0.41920(13) 0.0289(6) Uani 1 d
H21 H 0.1544 -0.2113 0.4133 0.035 Uiso 1 calc
C22 C 0.02003(16) -0.1073(5) 0.38473(13) 0.0299(6) Uani 1 d
H22 H -0.004 -0.2373 0.3543 0.036 Uiso 1 calc
C23 C -0.00371(17) 0.2340(4) 0.43580(12) 0.0270(6) Uani 1 d
H23 H -0.045 0.3475 0.442 0.032 Uiso 1 calc
C24 C 0.08892(16) 0.2644(4) 0.47193(13) 0.0260(6) Uani 1 d
H24 H 0.111 0.3948 0.5027 0.031 Uiso 1 calc
C25 C -0.39419(14) 0.3497(4) -0.07787(11) 0.0177(5) Uani 1 d
C26 C -0.43212(14) 0.1409(4) -0.06221(12) 0.0190(5) Uani 1 d
H26 H -0.4628 0.0366 -0.1003 0.023 Uiso 1 calc
C27 C -0.42506(13) 0.0880(4) 0.00709(11) 0.0178(5) Uani 1 d
H27 H -0.4495 -0.0549 0.0168 0.021 Uiso 1 calc
C28 C -0.38180(14) 0.2433(4) 0.06480(11) 0.0157(5) Uani 1 d
C29 C -0.38134(14) 0.2047(4) 0.13626(11) 0.0179(5) Uani 1 d
H29 H -0.4082 0.0666 0.1466 0.022 Uiso 1 calc
C30 C -0.34274(14) 0.3630(4) 0.19085(11) 0.0194(5) Uani 1 d
C31 C -0.29955(14) 0.5640(4) 0.17546(12) 0.0206(5) Uani 1 d
H31 H -0.2706 0.6713 0.2132 0.025 Uiso 1 calc
C32 C -0.29885(14) 0.6061(4) 0.10698(11) 0.0181(5) Uani 1 d
H32 H -0.2693 0.7419 0.0981 0.022 Uiso 1 calc
C33 C -0.34155(14) 0.4507(4) 0.04909(11) 0.0155(5) Uani 1 d
C34 C -0.34786(14) 0.5008(4) -0.02323(11) 0.0166(5) Uani 1 d
H34 H -0.3203 0.6375 -0.0338 0.02 Uiso 1 calc
C35 C -0.37378(16) 0.5904(5) -0.17026(12) 0.0258(5) Uani 1 d
H35A H -0.3882 0.5932 -0.2228 0.039 Uiso 1 calc
H35B H -0.307 0.5965 -0.1461 0.039 Uiso 1 calc
H35C H -0.4021 0.7252 -0.1556 0.039 Uiso 1 calc
C36 C -0.34889(16) 0.3293(4) 0.26603(12) 0.0239(5) Uani 1 d
H36 H -0.3875 0.1885 0.2645 0.029 Uiso 1 calc
C37 C -0.25360(17) 0.2840(5) 0.32016(13) 0.0270(6) Uani 1 d
C38 C -0.39466(17) 0.5370(5) 0.28842(13) 0.0311(6) Uani 1 d
H38A H -0.3583 0.6777 0.2897 0.047 Uiso 1 calc
H38B H -0.3982 0.5086 0.3365 0.047 Uiso 1 calc
H38C H -0.4568 0.5579 0.2534 0.047 Uiso 1 calc

loop_
_atom_site_aniso_label
_atom_site_aniso_U_11
_atom_site_aniso_U_22
_atom_site_aniso_U_33
_atom_site_aniso_U_23
_atom_site_aniso_U_13
_atom_site_aniso_U_12
O1 0.0225(8) 0.0271(9) 0.0180(8) 0.0008(7) 0.0077(7) -0.0001(7)
O2 0.0264(10) 0.0233(10) 0.0341(10) 0.0000(8) 0.0040(8) -0.0034(7)
O3 0.0381(11) 0.0280(11) 0.0370(11) 0.0017(9) -0.0008(9) 0.0029(9)
O4 0.0254(8) 0.0263(9) 0.0172(8) -0.0010(7) 0.0087(7) -0.0015(7)
O5 0.0298(10) 0.0286(10) 0.0327(10) 0.0015(8) 0.0051(8) 0.0065(9)
O6 0.0466(12) 0.0490(14) 0.0404(12) -0.0173(11) -0.0058(10) 0.0137(11)
N1 0.0293(11) 0.0263(11) 0.0232(11) 0.0022(9) 0.0095(9) -0.0024(10)
N2 0.0299(11) 0.0222(11) 0.0214(10) -0.0008(9) 0.0102(9) -0.0010(9)
N3 0.0288(11) 0.0241(12) 0.0213(10) -0.0007(9) 0.0088(9) -0.0012(9)
N4 0.0291(11) 0.0275(12) 0.0225(11) 0.0024(9) 0.0086(9) 0.0019(9)
C1 0.0142(11) 0.0216(13) 0.0188(11) 0.0023(9) 0.0073(9) -0.0033(9)
C2 0.0155(11) 0.0186(12) 0.0218(12) 0.0069(9) 0.0047(9) -0.0002(9)
C3 0.0143(11) 0.0131(11) 0.0270(12) 0.0006(10) 0.0072(9) -0.0005(9)
C4 0.0125(10) 0.0110(11) 0.0225(12) 0.0006(9) 0.0059(9) -0.0021(8)
C5 0.0158(11) 0.0131(11) 0.0248(12) -0.0020(9) 0.0083(9) -0.0015(9)
C6 0.0174(11) 0.0189(12) 0.0205(12) -0.0017(10) 0.0069(9) -0.0035(9)
C7 0.0196(12) 0.0168(12) 0.0217(12) 0.0033(9) 0.0057(9) 0.0010(9)
C8 0.0167(11) 0.0134(11) 0.0241(12) 0.0011(10) 0.0065(9) 0.0018(9)
C9 0.0125(10) 0.0128(11) 0.0241(12) -0.0006(9) 0.0074(9) -0.0024(9)
C10 0.0153(11) 0.0159(11) 0.0207(12) 0.0011(9) 0.0083(9) -0.0007(9)
C11 0.0269(13) 0.0293(14) 0.0214(12) -0.0025(11) 0.0096(10) -0.0026(11)
C12 0.0243(12) 0.0210(13) 0.0229(12) -0.0009(10) 0.0107(10) 0.0009(10)
C13 0.0283(13) 0.0219(13) 0.0212(12) -0.0015(10) 0.0117(10) 0.0017(11)
C14 0.0348(14) 0.0303(15) 0.0247(13) -0.0018(11) 0.0167(11) -0.0055(11)
C15 0.0325(14) 0.0243(13) 0.0243(13) 0.0048(11) 0.0130(11) 0.0032(11)
C16 0.0329(14) 0.0218(13) 0.0204(12) -0.0020(10) 0.0118(10) -0.0023(11)
C17 0.0291(13) 0.0218(12) 0.0178(12) 0.0021(10) 0.0110(10) -0.0015(10)
C18 0.0321(14) 0.0213(13) 0.0277(13) -0.0003(11) 0.0133(11) 0.0002(11)
C19 0.0363(14) 0.0249(13) 0.0246(13) -0.0026(11) 0.0102(11) -0.0054(12)
C20 0.0278(12) 0.0222(13) 0.0180(11) 0.0031(10) 0.0078(10) -0.0004(11)
C21 0.0334(14) 0.0226(13) 0.0307(14) -0.0036(11) 0.0111(11) 0.0029(11)
C22 0.0329(14) 0.0269(14) 0.0272(13) -0.0058(11) 0.0069(11) 0.0003(12)
C23 0.0323(14) 0.0255(14) 0.0258(13) 0.0002(11) 0.0134(11) 0.0031(11)
C24 0.0329(14) 0.0224(13) 0.0251(13) -0.0038(10) 0.0131(11) -0.0019(11)
C25 0.0147(11) 0.0223(13) 0.0174(11) -0.0015(10) 0.0071(9) 0.0036(9)
C26 0.0161(11) 0.0181(12) 0.0219(12) -0.0070(9) 0.0054(9) 0.0008(9)
C27 0.0133(10) 0.0152(11) 0.0241(12) 0.0001(10) 0.0056(9) 0.0012(9)
C28 0.0118(10) 0.0147(12) 0.0202(11) 0.0003(9) 0.0047(9) 0.0025(8)
C29 0.0152(11) 0.0155(11) 0.0234(12) 0.0039(10) 0.0071(9) 0.0021(9)
C30 0.0172(11) 0.0239(13) 0.0175(11) 0.0026(10) 0.0065(9) 0.0049(10)
C31 0.0190(11) 0.0214(12) 0.0196(11) -0.0021(10) 0.0043(9) -0.0007(10)
C32 0.0162(11) 0.0158(12) 0.0218(11) -0.0012(10) 0.0057(9) -0.0011(9)
C33 0.0109(10) 0.0158(12) 0.0195(12) 0.0012(9) 0.0046(9) 0.0024(8)
C34 0.0134(10) 0.0166(11) 0.0208(12) -0.0005(9) 0.0073(9) 0.0012(8)
C35 0.0291(13) 0.0303(14) 0.0198(12) 0.0029(11) 0.0106(10) -0.0007(12)
C36 0.0281(13) 0.0255(14) 0.0200(12) 0.0024(10) 0.0107(10) 0.0017(11)
C37 0.0334(14) 0.0288(14) 0.0198(12) 0.0009(11) 0.0103(11) 0.0047(12)
C38 0.0357(15) 0.0372(16) 0.0248(13) 0.0011(11) 0.0159(11) 0.0081(12)

loop_
_atom_type_symbol
_atom_type_description
_atom_type_scat_dispersion_real
_atom_type_scat_dispersion_imag
_atom_type_scat_source
C C 0.0033 0.0016 'International Tables Vol C Tables 4.2.6.8 and 6.1.1.4'
H H 0 0 'International Tables Vol C Tables 4.2.6.8 and 6.1.1.4'
N N 0.0061 0.0033 'International Tables Vol C Tables 4.2.6.8 and 6.1.1.4'
O O 0.0106 0.006 'International Tables Vol C Tables 4.2.6.8 and 6.1.1.4'

loop_
_geom_angle_atom_site_label_1
_geom_angle_atom_site_label_2
_geom_angle_atom_site_label_3
_geom_angle
C1 O1 C11 117.39(17)
C13 O2 H2A 109.5
C25 O4 C35 116.95(17)
C37 O5 H5A 109.5
C19 N1 C15 117.7(2)
N3 N2 C17 112.7(2)
N2 N3 C20 111.9(2)
C22 N4 C23 117.5(2)
O1 C1 C10 125.2(2)
O1 C1 C2 114.12(19)
C10 C1 C2 120.7(2)
C3 C2 C1 120.9(2)
C3 C2 H2 119.6
C1 C2 H2 119.6
C2 C3 C4 120.8(2)
C2 C3 H3 119.6
C4 C3 H3 119.6
C5 C4 C3 122.2(2)
C5 C4 C9 119.34(19)
C3 C4 C9 118.38(19)
C6 C5 C4 121.8(2)
C6 C5 H5 119.1
C4 C5 H5 119.1
C5 C6 C7 118.8(2)
C5 C6 C12 120.7(2)
C7 C6 C12 120.5(2)
C8 C7 C6 121.0(2)
C8 C7 H7 119.5
C6 C7 H7 119.5
C7 C8 C9 121.1(2)
C7 C8 H8 119.5
C9 C8 H8 119.5
C8 C9 C10 122.2(2)
C8 C9 C4 117.9(2)
C10 C9 C4 119.85(19)
C1 C10 C9 119.3(2)
C1 C10 H10 120.4
C9 C10 H10 120.4
O1 C11 H11A 109.5
O1 C11 H11B 109.5
H11A C11 H11B 109.5
O1 C11 H11C 109.5
H11A C11 H11C 109.5
H11B C11 H11C 109.5
C13 C12 C6 108.65(18)
C13 C12 C14 111.3(2)
C6 C12 C14 112.12(19)
C13 C12 H12 108.2
C6 C12 H12 108.2
C14 C12 H12 108.2
O3 C13 O2 123.3(2)
O3 C13 C12 124.6(2)
O2 C13 C12 112.1(2)
C12 C14 H14A 109.5
C12 C14 H14B 109.5
H14A C14 H14B 109.5
C12 C14 H14C 109.5
H14A C14 H14C 109.5
H14B C14 H14C 109.5
N1 C15 C16 123.4(2)
N1 C15 H15 118.3
C16 C15 H15 118.3
C15 C16 C17 118.0(2)
C15 C16 H16 121
C17 C16 H16 121
C16 C17 C18 119.5(2)
C16 C17 N2 124.5(2)
C18 C17 N2 116.0(2)
C19 C18 C17 117.9(2)
C19 C18 H18 121.1
C17 C18 H18 121.1
N1 C19 C18 123.5(2)
N1 C19 H19 118.3
C18 C19 H19 118.3
C21 C20 C24 119.3(2)
C21 C20 N3 117.1(2)
C24 C20 N3 123.7(2)
C20 C21 C22 118.0(2)
C20 C21 H21 121
C22 C21 H21 121
N4 C22 C21 123.4(2)
N4 C22 H22 118.3
C21 C22 H22 118.3
N4 C23 C24 123.4(2)
N4 C23 H23 118.3
C24 C23 H23 118.3
C23 C24 C20 118.3(2)
C23 C24 H24 120.8
C20 C24 H24 120.8
O4 C25 C34 125.6(2)
O4 C25 C26 113.82(19)
C34 C25 C26 120.57(19)
C27 C26 C25 120.6(2)
C27 C26 H26 119.7
C25 C26 H26 119.7
C26 C27 C28 120.9(2)
C26 C27 H27 119.5
C28 C27 H27 119.5
C27 C28 C29 122.3(2)
C27 C28 C33 118.26(19)
C29 C28 C33 119.35(19)
C30 C29 C28 121.4(2)
C30 C29 H29 119.3
C28 C29 H29 119.3
C29 C30 C31 118.8(2)
C29 C30 C36 121.1(2)
C31 C30 C36 120.0(2)
C32 C31 C30 121.1(2)
C32 C31 H31 119.5
C30 C31 H31 119.5
C31 C32 C33 121.2(2)
C31 C32 H32 119.4
C33 C32 H32 119.4
C32 C33 C34 121.9(2)
C32 C33 C28 118.01(19)
C34 C33 C28 120.02(19)
C25 C34 C33 119.5(2)
C25 C34 H34 120.2
C33 C34 H34 120.2
O4 C35 H35A 109.5
O4 C35 H35B 109.5
H35A C35 H35B 109.5
O4 C35 H35C 109.5
H35A C35 H35C 109.5
H35B C35 H35C 109.5
C37 C36 C30 109.47(18)
C37 C36 C38 111.6(2)
C30 C36 C38 111.7(2)
C37 C36 H36 108
C30 C36 H36 108
C38 C36 H36 108
O6 C37 O5 123.5(2)
O6 C37 C36 124.2(2)
O5 C37 C36 112.3(2)
C36 C38 H38A 109.5
C36 C38 H38B 109.5
H38A C38 H38B 109.5
C36 C38 H38C 109.5
H38A C38 H38C 109.5
H38B C38 H38C 109.5

loop_
_geom_bond_atom_site_label_1
_geom_bond_atom_site_label_2
_geom_bond_distance
O1 C1 1.373(3)
O1 C11 1.426(3)
O2 C13 1.328(3)
O2 H2A 0.84
O3 C13 1.210(3)
O4 C25 1.375(3)
O4 C35 1.428(3)
O5 C37 1.326(3)
O5 H5A 0.84
O6 C37 1.208(3)
N1 C19 1.340(3)
N1 C15 1.344(3)
N2 N3 1.261(3)
N2 C17 1.431(3)
N3 C20 1.433(3)
N4 C22 1.333(3)
N4 C23 1.344(3)
C1 C10 1.380(3)
C1 C2 1.413(3)
C2 C3 1.363(3)
C2 H2 0.95
C3 C4 1.421(3)
C3 H3 0.95
C4 C5 1.418(3)
C4 C9 1.430(3)
C5 C6 1.366(3)
C5 H5 0.95
C6 C7 1.423(3)
C6 C12 1.526(3)
C7 C8 1.373(3)
C7 H7 0.95
C8 C9 1.420(3)
C8 H8 0.95
C9 C10 1.428(3)
C10 H10 0.95
C11 H11A 0.98
C11 H11B 0.98
C11 H11C 0.98
C12 C13 1.513(3)
C12 C14 1.530(3)
C12 H12 1
C14 H14A 0.98
C14 H14B 0.98
C14 H14C 0.98
C15 C16 1.376(3)
C15 H15 0.95
C16 C17 1.392(3)
C16 H16 0.95
C17 C18 1.394(3)
C18 C19 1.378(3)
C18 H18 0.95
C19 H19 0.95
C20 C21 1.384(3)
C20 C24 1.389(3)
C21 C22 1.391(3)
C21 H21 0.95
C22 H22 0.95
C23 C24 1.376(3)
C23 H23 0.95
C24 H24 0.95
C25 C34 1.376(3)
C25 C26 1.415(3)
C26 C27 1.364(3)
C26 H26 0.95
C27 C28 1.419(3)
C27 H27 0.95
C28 C29 1.421(3)
C28 C33 1.427(3)
C29 C30 1.378(3)
C29 H29 0.95
C30 C31 1.418(3)
C30 C36 1.526(3)
C31 C32 1.372(3)
C31 H31 0.95
C32 C33 1.420(3)
C32 H32 0.95
C33 C34 1.421(3)
C34 H34 0.95
C35 H35A 0.98
C35 H35B 0.98
C35 H35C 0.98
C36 C37 1.517(3)
C36 C38 1.527(3)
C36 H36 1
C38 H38A 0.98
C38 H38B 0.98
C38 H38C 0.98

loop_
_geom_hbond_atom_site_label_D
_geom_hbond_atom_site_label_H
_geom_hbond_atom_site_label_A
_geom_hbond_distance_DH
_geom_hbond_distance_HA
_geom_hbond_distance_DA
_geom_hbond_angle_DHA
O2 H2A N1 0.84 1.84 2.682(3) 178
O5 H5A N4 0.84 1.91 2.741(3) 172.3
